data_7019831
loop_
_publ_author_name
'Jochmann, Phillip'
'Davin, Julien P.'
'Maslek, Stefanie'
'Spaniol, Thomas P.'
'Sarazin, Yann'
'Carpentier, Jean-Francois'
'Okuda, Jun'

_publ_section_title
;
 Allyl strontium compounds: synthesis, molecular structure and properties.
;
_journal_issue 30
_journal_name_full 'Dalton transactions (Cambridge, England : 2003)'
_journal_page_first 9176
_journal_page_last 9181
_journal_paper_doi 10.1039/c2dt30743j
_journal_volume 41
_journal_year 2012
_chemical_formula_moiety 'C17 H31 K O2 Sr, C4 H8 O'
_chemical_formula_sum 'C21 H39 K O3 Sr'
_chemical_formula_weight 466.24
_chemical_name_systematic
;
?
;
_space_group_IT_number 14
_symmetry_cell_setting monoclinic
_symmetry_space_group_name_Hall '-P 2ybc'
_symmetry_space_group_name_H-M 'P 1 21/c 1'
_atom_sites_solution_hydrogens geom
_atom_sites_solution_primary direct
_atom_sites_solution_secondary difmap
_audit_creation_method SHELXL-97
_cell_angle_alpha 90.00
_cell_angle_beta 127.586(16)
_cell_angle_gamma 90.00
_cell_formula_units_Z 4
_cell_length_a 16.387(3)
_cell_length_b 9.240(3)
_cell_length_c 20.012(4)
_cell_measurement_reflns_used 2814
_cell_measurement_temperature 100(2)
_cell_measurement_theta_max 21.33
_cell_measurement_theta_min 2.56
_cell_volume 2401.2(11)
_computing_cell_refinement 'Bruker SMART (2001)'
_computing_data_collection 'Bruker SMART (2001)'
_computing_data_reduction 'Bruker SAINT+ (1999)'
_computing_molecular_graphics 'ORTEP-III (Farrugia, 1999)'
_computing_structure_refinement 'SHELXL-97 (Sheldrick, 1997)'
_computing_structure_solution 'SIR-92 (Altomare 1992)'
_diffrn_ambient_temperature 100(2)
_diffrn_measured_fraction_theta_full 0.996
_diffrn_measured_fraction_theta_max 0.996
_diffrn_measurement_device_type 'APEX Area Detector'
_diffrn_measurement_method 'omega scans'
_diffrn_radiation_monochromator 'multilayer optics'
_diffrn_radiation_source 'INCOATEC microsource'
_diffrn_radiation_type MoK\a
_diffrn_radiation_wavelength 0.71073
_diffrn_reflns_av_R_equivalents 0.1871
_diffrn_reflns_av_sigmaI/netI 0.1569
_diffrn_reflns_limit_h_max 20
_diffrn_reflns_limit_h_min -20
_diffrn_reflns_limit_k_max 11
_diffrn_reflns_limit_k_min -11
_diffrn_reflns_limit_l_max 25
_diffrn_reflns_limit_l_min -25
_diffrn_reflns_number 28627
_diffrn_reflns_theta_full 26.54
_diffrn_reflns_theta_max 26.54
_diffrn_reflns_theta_min 1.28
_exptl_absorpt_coefficient_mu 2.434
_exptl_absorpt_correction_T_max 0.8481
_exptl_absorpt_correction_T_min 0.5489
_exptl_absorpt_correction_type multi-scan
_exptl_absorpt_process_details 'Mulabs, Spek'
_exptl_crystal_colour yellow
_exptl_crystal_density_diffrn 1.290
_exptl_crystal_density_method 'not measured'
_exptl_crystal_description brick
_exptl_crystal_F_000 984
_exptl_crystal_size_max 0.28
_exptl_crystal_size_mid 0.16
_exptl_crystal_size_min 0.07
_refine_diff_density_max 1.069
_refine_diff_density_min -1.586
_refine_diff_density_rms 0.123
_refine_ls_extinction_coef 0.0035(5)
_refine_ls_extinction_expression Fc^*^=kFc[1+0.001xFc^2^\l^3^/sin(2\q)]^-1/4^
_refine_ls_extinction_method SHELXL
_refine_ls_goodness_of_fit_ref 0.954
_refine_ls_hydrogen_treatment constr
_refine_ls_matrix_type full
_refine_ls_number_parameters 302
_refine_ls_number_reflns 4974
_refine_ls_number_restraints 101
_refine_ls_restrained_S_all 0.948
_refine_ls_R_factor_all 0.0977
_refine_ls_R_factor_gt 0.0620
_refine_ls_shift/su_max 0.001
_refine_ls_shift/su_mean 0.000
_refine_ls_structure_factor_coef Fsqd
_refine_ls_weighting_details 'calc w=1/[\s^2^(Fo^2^)+(0.0405P)^2^+0.0000P] where P=(Fo^2^+2Fc^2^)/3'
_refine_ls_weighting_scheme calc
_refine_ls_wR_factor_gt 0.1287
_refine_ls_wR_factor_ref 0.1364
_reflns_number_gt 3096
_reflns_number_total 4974
_reflns_threshold_expression >2sigma(I)
_cod_data_source_file c2dt30743j.txt
_cod_data_source_block 2
_cod_original_cell_volume 2401.2(10)
_cod_database_code 7019831

loop_
_symmetry_equiv_pos_as_xyz
'x, y, z'
'-x, y+1/2, -z+1/2'
'-x, -y, -z'
'x, -y-1/2, z-1/2'

loop_
_atom_site_label
_atom_site_type_symbol
_atom_site_fract_x
_atom_site_fract_y
_atom_site_fract_z
_atom_site_U_iso_or_equiv
_atom_site_adp_type
_atom_site_occupancy
_atom_site_symmetry_multiplicity
_atom_site_calc_flag
_atom_site_refinement_flags
_atom_site_disorder_assembly
_atom_site_disorder_group
Sr1 Sr 0.59577(5) 0.24226(7) 0.30465(5) 0.02077(18) Uani 1 1 d . . .
K1 K 0.73114(12) 0.29452(15) 0.12755(11) 0.0305(4) Uani 1 1 d . . .
C1 C 0.4105(6) 0.0635(6) 0.2162(5) 0.028(2) Uani 1 1 d . . .
H1A H 0.4193 0.0630 0.1735 0.033 Uiso 1 1 calc R . .
H1B H 0.3514 0.1078 0.2058 0.033 Uiso 1 1 calc R . .
C2 C 0.4837(7) -0.0003(9) 0.2935(5) 0.032(2) Uani 1 1 d . . .
H2 H 0.4704 0.0038 0.3336 0.038 Uiso 1 1 calc R . .
C3 C 0.5736(6) -0.0692(7) 0.3196(5) 0.027(2) Uani 1 1 d . . .
H3A H 0.5911 -0.0768 0.2824 0.032 Uiso 1 1 calc R . .
H3B H 0.6179 -0.1090 0.3747 0.032 Uiso 1 1 calc R . .
C4 C 0.6088(6) 0.1437(8) 0.1754(5) 0.030(2) Uani 1 1 d . A .
H4A H 0.5703 0.2309 0.1539 0.036 Uiso 1 1 calc R . .
H4B H 0.5782 0.0548 0.1469 0.036 Uiso 1 1 calc R . .
C5 C 0.7089(7) 0.1461(8) 0.2476(6) 0.029(2) Uani 1 1 d . A .
H5 H 0.7429 0.0551 0.2655 0.035 Uiso 1 1 calc R . .
C6 C 0.7681(7) 0.2649(10) 0.2988(5) 0.035(2) Uani 1 1 d . A .
H6A H 0.7389 0.3592 0.2847 0.041 Uiso 1 1 calc R . .
H6B H 0.8371 0.2508 0.3476 0.041 Uiso 1 1 calc R . .
C7 C 0.7565(7) 0.2732(9) -0.0189(5) 0.029(2) Uani 1 1 d . . .
H7A H 0.7370 0.3720 -0.0325 0.035 Uiso 1 1 calc R . .
H7B H 0.8235 0.2433 0.0014 0.035 Uiso 1 1 calc R . .
C8 C 0.6887(6) 0.1751(8) -0.0283(5) 0.024(2) Uani 1 1 d . . .
H8 H 0.7128 0.0782 -0.0135 0.029 Uiso 1 1 calc R . .
C9 C 0.5885(6) 0.1984(7) -0.0567(5) 0.0237(18) Uani 1 1 d . . .
H9A H 0.5599 0.2930 -0.0725 0.028 Uiso 1 1 calc R . .
H9B H 0.5485 0.1198 -0.0605 0.028 Uiso 1 1 calc R . .
O1 O 0.6579(5) 0.5671(6) 0.1068(4) 0.055(2) Uani 1 1 d . A .
C10 C 0.6113(8) 0.6222(9) 0.0230(5) 0.056(3) Uani 1 1 d . A .
H10A H 0.5360 0.6058 -0.0141 0.067 Uiso 1 1 calc R . .
H10B H 0.6408 0.5739 -0.0020 0.067 Uiso 1 1 calc R . .
C11 C 0.6351(8) 0.7826(8) 0.0340(6) 0.048(3) Uani 1 1 d . . .
H11A H 0.6576 0.8133 0.0001 0.058 Uiso 1 1 calc R A .
H11B H 0.5735 0.8395 0.0160 0.058 Uiso 1 1 calc R . .
C12 C 0.7182(7) 0.8041(8) 0.1242(6) 0.049(2) Uani 1 1 d . A .
H12A H 0.7148 0.9014 0.1431 0.059 Uiso 1 1 calc R . .
H12B H 0.7868 0.7903 0.1379 0.059 Uiso 1 1 calc R . .
C13 C 0.6943(8) 0.6857(9) 0.1629(6) 0.046(3) Uani 1 1 d . . .
H13A H 0.7571 0.6587 0.2194 0.056 Uiso 1 1 calc R A .
H13B H 0.6412 0.7186 0.1684 0.056 Uiso 1 1 calc R . .
O2A O 0.9064(8) 0.1124(10) 0.2065(7) 0.042(4) Uani 0.506(12) 1 d PD A 1
C14A C 0.9586(15) 0.078(2) 0.1746(12) 0.032(5) Uani 0.506(12) 1 d PDU A 1
H14A H 1.0009 0.1604 0.1805 0.039 Uiso 0.506(12) 1 calc PR A 1
H14B H 0.9094 0.0520 0.1141 0.039 Uiso 0.506(12) 1 calc PR A 1
C15A C 1.0261(16) -0.050(2) 0.2248(12) 0.049(7) Uani 0.506(12) 1 d PDU . 1
H15A H 1.0856 -0.0574 0.2237 0.059 Uiso 0.506(12) 1 calc PR A 1
H15B H 0.9871 -0.1418 0.2053 0.059 Uiso 0.506(12) 1 calc PR A 1
C16A C 1.0587(15) -0.005(3) 0.3110(11) 0.045(8) Uani 0.506(12) 1 d PDU . 1
H16A H 1.0819 -0.0892 0.3494 0.053 Uiso 0.506(12) 1 calc PR A 1
H16B H 1.1135 0.0692 0.3375 0.053 Uiso 0.506(12) 1 calc PR A 1
C17A C 0.9573(13) 0.055(2) 0.2854(11) 0.031(6) Uani 0.506(12) 1 d PDU A 1
H17A H 0.9157 -0.0226 0.2853 0.038 Uiso 0.506(12) 1 calc PR A 1
H17B H 0.9699 0.1310 0.3257 0.038 Uiso 0.506(12) 1 calc PR A 1
O2B O 1.1024(8) -0.0490(14) 0.2934(7) 0.052(4) Uani 0.494(12) 1 d PD . 2
C14B C 1.0372(15) -0.018(2) 0.2080(10) 0.037(6) Uani 0.494(12) 1 d PDU A 2
H14C H 1.0178 -0.1083 0.1749 0.044 Uiso 0.494(12) 1 calc PR A 2
H14D H 1.0722 0.0466 0.1932 0.044 Uiso 0.494(12) 1 calc PR A 2
C15B C 0.9432(16) 0.055(3) 0.1884(14) 0.075(11) Uani 0.494(12) 1 d PDU A 2
H15C H 0.9456 0.1603 0.1816 0.090 Uiso 0.494(12) 1 calc PR A 2
H15D H 0.8800 0.0147 0.1363 0.090 Uiso 0.494(12) 1 calc PR A 2
C16B C 0.9469(15) 0.022(3) 0.2634(14) 0.064(10) Uani 0.494(12) 1 d PDU A 2
H16C H 0.9113 -0.0702 0.2562 0.077 Uiso 0.494(12) 1 calc PR A 2
H16D H 0.9166 0.1010 0.2752 0.077 Uiso 0.494(12) 1 calc PR A 2
C17B C 1.0619(16) 0.010(3) 0.3315(12) 0.043(8) Uani 0.494(12) 1 d PDU A 2
H17C H 1.0920 0.1066 0.3551 0.051 Uiso 0.494(12) 1 calc PR A 2
H17D H 1.0771 -0.0535 0.3777 0.051 Uiso 0.494(12) 1 calc PR A 2
O3 O 0.1068(7) 0.1492(9) 0.0972(6) 0.084(3) Uani 1 1 d . . .
C18 C 0.1201(8) 0.0943(11) 0.0366(6) 0.058(3) Uani 1 1 d . B .
H18A H 0.0547 0.0551 -0.0139 0.070 Uiso 1 1 calc R . .
H18B H 0.1734 0.0177 0.0618 0.070 Uiso 1 1 calc R . .
C19 C 0.1533(10) 0.2239(13) 0.0152(8) 0.084(5) Uani 1 1 d . . .
H19A H 0.1125 0.2315 -0.0468 0.101 Uiso 0.21(4) 1 d PR B 1
H19B H 0.2268 0.2140 0.0395 0.101 Uiso 0.21(4) 1 d PR B 1
H19C H 0.1336 0.2161 -0.0423 0.101 Uiso 0.79(4) 1 d PR B 2
H19D H 0.2287 0.2381 0.0561 0.101 Uiso 0.79(4) 1 d PR B 2
C20A C 0.138(5) 0.365(5) 0.050(4) 0.030(14) Uani 0.21(4) 1 d PU B 1
H20A H 0.1930 0.4372 0.0708 0.036 Uiso 0.21(4) 1 calc PR B 1
H20B H 0.0693 0.4095 0.0096 0.036 Uiso 0.21(4) 1 calc PR B 1
C21A C 0.146(6) 0.300(5) 0.106(3) 0.040(17) Uani 0.21(4) 1 d PU B 1
H21A H 0.1123 0.3605 0.1241 0.048 Uiso 0.21(4) 1 calc PR B 1
H21B H 0.2201 0.2978 0.1545 0.048 Uiso 0.21(4) 1 calc PR B 1
C20B C 0.095(2) 0.347(2) 0.0205(16) 0.085(7) Uani 0.79(4) 1 d PU B 2
H20C H 0.1351 0.4377 0.0386 0.102 Uiso 0.79(4) 1 calc PR B 2
H20D H 0.0273 0.3623 -0.0347 0.102 Uiso 0.79(4) 1 calc PR B 2
C21B C 0.0831(17) 0.2970(14) 0.0838(11) 0.060(5) Uani 0.79(4) 1 d PU B 2
H21C H 0.1300 0.3513 0.1371 0.072 Uiso 0.79(4) 1 calc PR B 2
H21D H 0.0114 0.3130 0.0633 0.072 Uiso 0.79(4) 1 calc PR B 2

loop_
_atom_site_aniso_label
_atom_site_aniso_U_11
_atom_site_aniso_U_22
_atom_site_aniso_U_33
_atom_site_aniso_U_23
_atom_site_aniso_U_13
_atom_site_aniso_U_12
Sr1 0.0204(3) 0.0128(3) 0.0225(4) 0.0017(4) 0.0097(3) 0.0000(4)
K1 0.0290(8) 0.0307(9) 0.0276(11) -0.0042(7) 0.0152(9) -0.0092(6)
C1 0.032(4) 0.016(3) 0.022(6) 0.006(3) 0.010(5) 0.004(3)
C2 0.053(7) 0.014(4) 0.028(5) -0.005(4) 0.025(5) -0.007(4)
C3 0.035(6) 0.022(4) 0.028(5) 0.001(3) 0.022(5) 0.003(4)
C4 0.038(6) 0.018(4) 0.037(6) -0.006(4) 0.024(5) 0.002(4)
C5 0.026(5) 0.025(4) 0.042(6) 0.005(4) 0.024(5) 0.006(4)
C6 0.021(5) 0.042(6) 0.034(5) 0.005(4) 0.014(4) 0.008(4)
C7 0.028(5) 0.026(5) 0.025(5) 0.000(4) 0.012(4) 0.002(4)
C8 0.031(5) 0.018(4) 0.009(4) 0.005(3) 0.006(4) 0.007(4)
C9 0.020(4) 0.019(3) 0.026(5) 0.004(3) 0.010(4) -0.001(4)
O1 0.094(5) 0.028(3) 0.033(4) 0.008(3) 0.033(4) 0.002(3)
C10 0.068(7) 0.041(5) 0.026(5) -0.002(4) 0.011(5) -0.013(5)
C11 0.082(7) 0.024(5) 0.050(6) 0.003(4) 0.046(6) -0.003(4)
C12 0.046(5) 0.039(4) 0.061(7) -0.016(5) 0.032(6) -0.006(4)
C13 0.069(8) 0.036(5) 0.037(6) -0.003(4) 0.034(6) 0.004(5)
O2A 0.049(7) 0.036(6) 0.072(12) 0.007(6) 0.053(9) 0.005(5)
C14A 0.030(7) 0.035(7) 0.036(7) 0.001(4) 0.022(5) 0.006(4)
C15A 0.047(9) 0.050(9) 0.053(9) -0.002(5) 0.032(6) 0.008(5)
C16A 0.043(9) 0.043(9) 0.044(9) -0.002(5) 0.024(6) 0.005(5)
C17A 0.025(7) 0.031(7) 0.033(7) -0.002(4) 0.015(5) 0.003(4)
O2B 0.039(8) 0.082(9) 0.031(11) 0.013(7) 0.019(9) 0.026(6)
C14B 0.037(7) 0.036(7) 0.036(7) 0.002(4) 0.021(5) 0.007(4)
C15B 0.072(12) 0.073(12) 0.077(12) 0.001(5) 0.044(8) 0.003(5)
C16B 0.059(11) 0.066(11) 0.066(11) -0.003(5) 0.038(7) 0.007(5)
C17B 0.042(9) 0.043(9) 0.040(8) -0.001(5) 0.022(6) 0.006(4)
O3 0.107(7) 0.073(6) 0.089(7) 0.014(5) 0.068(7) 0.025(5)
C18 0.045(7) 0.061(7) 0.054(8) -0.001(5) 0.023(6) -0.004(5)
C19 0.088(10) 0.098(11) 0.097(10) -0.059(8) 0.072(9) -0.057(8)
C20A 0.030(14) 0.032(14) 0.031(14) 0.003(5) 0.020(9) -0.002(5)
C21A 0.041(18) 0.038(17) 0.040(17) -0.003(5) 0.023(11) 0.001(5)
C20B 0.089(8) 0.082(8) 0.083(8) -0.001(4) 0.051(6) 0.002(5)
C21B 0.056(7) 0.057(7) 0.069(7) -0.001(4) 0.039(5) 0.001(4)

loop_
_atom_type_symbol
_atom_type_description
_atom_type_scat_dispersion_real
_atom_type_scat_dispersion_imag
_atom_type_scat_source
C C 0.0033 0.0016 'International Tables Vol C Tables 4.2.6.8 and 6.1.1.4'
H H 0.0000 0.0000 'International Tables Vol C Tables 4.2.6.8 and 6.1.1.4'
K K 0.2009 0.2494 'International Tables Vol C Tables 4.2.6.8 and 6.1.1.4'
O O 0.0106 0.0060 'International Tables Vol C Tables 4.2.6.8 and 6.1.1.4'
Sr Sr -1.5307 3.2498 'International Tables Vol C Tables 4.2.6.8 and 6.1.1.4'

loop_
_geom_angle_atom_site_label_1
_geom_angle_atom_site_label_2
_geom_angle_atom_site_label_3
_geom_angle
_geom_angle_site_symmetry_1
_geom_angle_site_symmetry_3
C8 Sr1 C2 99.5(2) 4_566 .
C8 Sr1 C7 27.7(2) 4_566 4_566
C2 Sr1 C7 97.1(2) . 4_566
C8 Sr1 C2 106.4(2) 4_566 2_655
C2 Sr1 C2 127.48(7) . 2_655
C7 Sr1 C2 125.9(3) 4_566 2_655
C8 Sr1 C5 123.3(2) 4_566 .
C2 Sr1 C5 105.8(2) . .
C7 Sr1 C5 98.4(2) 4_566 .
C2 Sr1 C5 96.9(2) 2_655 .
C8 Sr1 C4 151.1(2) 4_566 .
C2 Sr1 C4 94.6(2) . .
C7 Sr1 C4 125.6(2) 4_566 .
C2 Sr1 C4 84.1(2) 2_655 .
C5 Sr1 C4 27.8(2) . .
C8 Sr1 C9 28.1(2) 4_566 4_566
C2 Sr1 C9 79.7(2) . 4_566
C7 Sr1 C9 50.9(2) 4_566 4_566
C2 Sr1 C9 103.5(2) 2_655 4_566
C5 Sr1 C9 149.2(2) . 4_566
C4 Sr1 C9 172.2(2) . 4_566
C8 Sr1 C6 101.2(2) 4_566 .
C2 Sr1 C6 131.1(3) . .
C7 Sr1 C6 82.3(2) 4_566 .
C2 Sr1 C6 87.6(3) 2_655 .
C5 Sr1 C6 28.3(2) . .
C4 Sr1 C6 51.5(2) . .
C9 Sr1 C6 129.3(2) 4_566 .
C8 Sr1 C3 113.3(2) 4_566 2_655
C2 Sr1 C3 99.9(2) . 2_655
C7 Sr1 C3 140.2(2) 4_566 2_655
C2 Sr1 C3 27.7(2) 2_655 2_655
C5 Sr1 C3 111.0(2) . 2_655
C4 Sr1 C3 88.7(2) . 2_655
C9 Sr1 C3 97.4(2) 4_566 2_655
C6 Sr1 C3 111.5(2) . 2_655
C8 Sr1 C1 119.0(2) 4_566 .
C2 Sr1 C1 27.8(2) . .
C7 Sr1 C1 123.9(2) 4_566 .
C2 Sr1 C1 100.7(2) 2_655 .
C5 Sr1 C1 105.7(2) . .
C4 Sr1 C1 84.0(2) . .
C9 Sr1 C1 93.0(2) 4_566 .
C6 Sr1 C1 133.9(2) . .
C3 Sr1 C1 73.97(17) 2_655 .
C8 Sr1 C3 99.0(2) 4_566 .
C2 Sr1 C3 27.7(2) . .
C7 Sr1 C3 84.4(2) 4_566 .
C2 Sr1 C3 148.9(2) 2_655 .
C5 Sr1 C3 83.5(2) . .
C4 Sr1 C3 82.1(2) . .
C9 Sr1 C3 90.5(2) 4_566 .
C6 Sr1 C3 105.0(2) . .
C3 Sr1 C3 124.02(12) 2_655 .
C1 Sr1 C3 50.24(19) . .
C8 Sr1 C1 81.0(2) 4_566 2_655
C2 Sr1 C1 144.4(2) . 2_655
C7 Sr1 C1 98.6(2) 4_566 2_655
C2 Sr1 C1 27.3(2) 2_655 2_655
C5 Sr1 C1 103.2(2) . 2_655
C4 Sr1 C1 101.8(2) . 2_655
C9 Sr1 C1 85.9(2) 4_566 2_655
C6 Sr1 C1 82.8(2) . 2_655
C3 Sr1 C1 49.78(19) 2_655 2_655
C1 Sr1 C1 122.85(11) . 2_655
C3 Sr1 C1 172.0(2) . 2_655
O2B K1 O1 77.2(3) 2_755 .
O2B K1 O2A 70.2(4) 2_755 .
O1 K1 O2A 147.1(2) . .
O2B K1 C8 109.4(3) 2_755 .
O1 K1 C8 112.76(19) . .
O2A K1 C8 82.7(3) . .
O2B K1 C5 111.4(3) 2_755 .
O1 K1 C5 106.9(2) . .
O2A K1 C5 81.9(3) . .
C8 K1 C5 127.8(2) . .
O2B K1 C4 135.4(3) 2_755 .
O1 K1 C4 99.2(2) . .
O2A K1 C4 101.0(3) . .
C8 K1 C4 112.6(2) . .
C5 K1 C4 26.4(2) . .
O2B K1 C9 129.9(3) 2_755 .
O1 K1 C9 98.26(19) . .
O2A K1 C9 105.6(3) . .
C8 K1 C9 26.6(2) . .
C5 K1 C9 117.4(2) . .
C4 K1 C9 94.64(19) . .
O2B K1 C6 87.2(3) 2_755 .
O1 K1 C6 91.2(2) . .
O2A K1 C6 83.3(3) . .
C8 K1 C6 153.0(2) . .
C5 K1 C6 26.7(2) . .
C4 K1 C6 48.2(2) . .
C9 K1 C6 142.8(2) . .
O2B K1 C7 85.3(3) 2_755 .
O1 K1 C7 102.0(2) . .
O2A K1 C7 79.7(3) . .
C8 K1 C7 25.0(2) . .
C5 K1 C7 149.0(2) . .
C4 K1 C7 137.6(2) . .
C9 K1 C7 46.3(2) . .
C6 K1 C7 162.91(18) . .
O2B K1 C16A 13.0(4) 2_755 2_755
O1 K1 C16A 78.8(6) . 2_755
O2A K1 C16A 70.4(6) . 2_755
C8 K1 C16A 96.8(4) . 2_755
C5 K1 C16A 123.6(4) . 2_755
C4 K1 C16A 148.3(4) . 2_755
C9 K1 C16A 117.0(4) . 2_755
C6 K1 C16A 100.1(4) . 2_755
C7 K1 C16A 72.4(4) . 2_755
O2B K1 C15A 13.9(4) 2_755 2_755
O1 K1 C15A 85.2(4) . 2_755
O2A K1 C15A 62.0(4) . 2_755
C8 K1 C15A 117.2(4) . 2_755
C5 K1 C15A 98.2(4) . 2_755
C4 K1 C15A 123.4(3) . 2_755
C9 K1 C15A 140.9(4) . 2_755
C6 K1 C15A 75.5(4) . 2_755
C7 K1 C15A 94.7(4) . 2_755
C16A K1 C15A 25.3(3) 2_755 2_755
O2B K1 C10 83.2(3) 2_755 .
O1 K1 C10 22.36(17) . .
O2A K1 C10 148.2(3) . .
C8 K1 C10 90.4(2) . .
C5 K1 C10 125.3(2) . .
C4 K1 C10 110.2(2) . .
C9 K1 C10 78.1(2) . .
C6 K1 C10 113.2(2) . .
C7 K1 C10 81.1(2) . .
C16A K1 C10 79.8(5) 2_755 .
C15A K1 C10 94.7(4) 2_755 .
C2 C1 Sr1 72.0(4) . .
C2 C1 Sr1 70.5(4) . 2_645
Sr1 C1 Sr1 125.5(3) . 2_645
C2 C1 H1A 120.0 . .
Sr1 C1 H1A 82.9 . .
Sr1 C1 H1A 83.1 2_645 .
C2 C1 H1B 120.0 . .
Sr1 C1 H1B 115.6 . .
Sr1 C1 H1B 117.0 2_645 .
H1A C1 H1B 120.0 . .
C3 C2 C1 128.0(8) . .
C3 C2 Sr1 81.0(5) . .
C1 C2 Sr1 80.1(5) . .
C3 C2 Sr1 79.0(5) . 2_645
C1 C2 Sr1 82.2(4) . 2_645
Sr1 C2 Sr1 136.1(3) . 2_645
C3 C2 H2 116.0 . .
C1 C2 H2 116.0 . .
Sr1 C2 H2 112.0 . .
Sr1 C2 H2 111.8 2_645 .
C2 C3 Sr1 73.3(5) . 2_645
C2 C3 Sr1 71.3(5) . .
Sr1 C3 Sr1 127.6(3) 2_645 .
C2 C3 H3A 120.0 . .
Sr1 C3 H3A 82.7 2_645 .
Sr1 C3 H3A 83.0 . .
C2 C3 H3B 120.0 . .
Sr1 C3 H3B 114.5 2_645 .
Sr1 C3 H3B 116.3 . .
H3A C3 H3B 120.0 . .
C5 C4 Sr1 75.1(5) . .
C5 C4 K1 74.4(5) . .
Sr1 C4 K1 124.4(3) . .
C5 C4 H4A 120.0 . .
Sr1 C4 H4A 75.2 . .
K1 C4 H4A 81.5 . .
C5 C4 H4B 120.0 . .
Sr1 C4 H4B 120.8 . .
K1 C4 H4B 114.6 . .
H4A C4 H4B 120.0 . .
C4 C5 C6 129.0(7) . .
C4 C5 Sr1 77.1(5) . .
C6 C5 Sr1 78.0(5) . .
C4 C5 K1 79.2(5) . .
C6 C5 K1 81.9(5) . .
Sr1 C5 K1 127.6(3) . .
C4 C5 H5 115.5 . .
C6 C5 H5 115.5 . .
Sr1 C5 H5 120.0 . .
K1 C5 H5 112.3 . .
C5 C6 Sr1 73.6(5) . .
C5 C6 K1 71.4(5) . .
Sr1 C6 K1 120.7(3) . .
C5 C6 H6A 120.0 . .
Sr1 C6 H6A 75.8 . .
K1 C6 H6A 82.3 . .
C5 C6 H6B 120.0 . .
Sr1 C6 H6B 121.9 . .
K1 C6 H6B 116.9 . .
H6A C6 H6B 120.0 . .
C8 C7 Sr1 74.6(5) . 4_565
C8 C7 K1 67.4(5) . .
Sr1 C7 K1 126.9(3) 4_565 .
C8 C7 H7A 120.0 . .
Sr1 C7 H7A 78.3 4_565 .
K1 C7 H7A 89.8 . .
C8 C7 H7B 120.0 . .
Sr1 C7 H7B 118.0 4_565 .
K1 C7 H7B 112.8 . .
H7A C7 H7B 120.0 . .
C7 C8 C9 128.1(7) . .
C7 C8 Sr1 77.7(5) . 4_565
C9 C8 Sr1 79.8(4) . 4_565
C7 C8 K1 87.6(5) . .
C9 C8 K1 80.4(4) . .
Sr1 C8 K1 139.6(3) 4_565 .
C7 C8 H8 115.9 . .
C9 C8 H8 115.9 . .
Sr1 C8 H8 116.6 4_565 .
K1 C8 H8 103.8 . .
C8 C9 Sr1 72.1(4) . 4_565
C8 C9 K1 73.0(4) . .
Sr1 C9 K1 130.7(3) 4_565 .
C8 C9 H9A 120.0 . .
Sr1 C9 H9A 79.0 4_565 .
K1 C9 H9A 89.6 . .
C8 C9 H9B 120.0 . .
Sr1 C9 H9B 119.8 4_565 .
K1 C9 H9B 107.5 . .
H9A C9 H9B 120.0 . .
C13 O1 C10 108.4(6) . .
C13 O1 K1 131.7(5) . .
C10 O1 K1 112.1(5) . .
O1 C10 C11 105.6(7) . .
O1 C10 K1 45.5(3) . .
C11 C10 K1 139.0(6) . .
O1 C10 H10A 110.6 . .
C11 C10 H10A 110.6 . .
K1 C10 H10A 107.6 . .
O1 C10 H10B 110.6 . .
C11 C10 H10B 110.6 . .
K1 C10 H10B 69.2 . .
H10A C10 H10B 108.7 . .
C12 C11 C10 105.9(7) . .
C12 C11 H11A 110.5 . .
C10 C11 H11A 110.5 . .
C12 C11 H11B 110.5 . .
C10 C11 H11B 110.5 . .
H11A C11 H11B 108.7 . .
C11 C12 C13 101.2(7) . .
C11 C12 H12A 111.5 . .
C13 C12 H12A 111.5 . .
C11 C12 H12B 111.5 . .
C13 C12 H12B 111.5 . .
H12A C12 H12B 109.3 . .
O1 C13 C12 105.6(7) . .
O1 C13 H13A 110.6 . .
C12 C13 H13A 110.6 . .
O1 C13 H13B 110.6 . .
C12 C13 H13B 110.6 . .
H13A C13 H13B 108.8 . .
C17A O2A C14A 109.3(12) . .
C17A O2A K1 124.8(10) . .
C14A O2A K1 125.7(9) . .
O2A C14A C15A 106.5(12) . .
O2A C14A H14A 110.4 . .
C15A C14A H14A 110.4 . .
O2A C14A H14B 110.4 . .
C15A C14A H14B 110.4 . .
H14A C14A H14B 108.6 . .
C14A C15A C16A 98.8(13) . .
C14A C15A K1 151.5(15) . 2_745
C16A C15A K1 73.8(8) . 2_745
C14A C15A H15A 112.0 . .
C16A C15A H15A 112.0 . .
K1 C15A H15A 50.4 2_745 .
C14A C15A H15B 112.0 . .
C16A C15A H15B 112.0 . .
K1 C15A H15B 96.1 2_745 .
H15A C15A H15B 109.7 . .
C17A C16A C15A 99.3(12) . .
C17A C16A K1 168.5(19) . 2_745
C15A C16A K1 80.9(9) . 2_745
C17A C16A H16A 111.9 . .
C15A C16A H16A 111.9 . .
K1 C16A H16A 58.0 2_745 .
C17A C16A H16B 111.9 . .
C15A C16A H16B 111.9 . .
K1 C16A H16B 78.3 2_745 .
H16A C16A H16B 109.6 . .
O2A C17A C16A 107.7(13) . .
O2A C17A H17A 110.2 . .
C16A C17A H17A 110.2 . .
O2A C17A H17B 110.2 . .
C16A C17A H17B 110.2 . .
H17A C17A H17B 108.5 . .
C14B O2B C17B 109.2(13) . .
C14B O2B K1 126.8(10) . 2_745
C17B O2B K1 123.9(11) . 2_745
O2B C14B C15B 108.2(13) . .
O2B C14B H14C 110.1 . .
C15B C14B H14C 110.1 . .
O2B C14B H14D 110.1 . .
C15B C14B H14D 110.1 . .
H14C C14B H14D 108.4 . .
C16B C15B C14B 103.9(12) . .
C16B C15B H15C 111.0 . .
C14B C15B H15C 111.0 . .
C16B C15B H15D 111.0 . .
C14B C15B H15D 111.0 . .
H15C C15B H15D 109.0 . .
C15B C16B C17B 100.6(15) . .
C15B C16B H16C 111.7 . .
C17B C16B H16C 111.7 . .
C15B C16B H16D 111.7 . .
C17B C16B H16D 111.7 . .
H16C C16B H16D 109.4 . .
O2B C17B C16B 106.5(14) . .
O2B C17B H17C 110.4 . .
C16B C17B H17C 110.4 . .
O2B C17B H17D 110.4 . .
C16B C17B H17D 110.4 . .
H17C C17B H17D 108.6 . .
C21B O3 C18 110.3(10) . .
C18 O3 C21A 99(2) . .
O3 C18 C19 103.2(9) . .
O3 C18 H18A 111.1 . .
C19 C18 H18A 111.1 . .
O3 C18 H18B 111.1 . .
C19 C18 H18B 111.1 . .
H18A C18 H18B 109.1 . .
C18 C19 C20B 103.0(13) . .
C18 C19 C20A 110.7(19) . .
C18 C19 C21A 77.5(16) . .
C18 C19 H19A 109.5 . .
C20B C19 H19A 93.6 . .
C20A C19 H19A 109.3 . .
C21A C19 H19A 137.6 . .
C18 C19 H19B 109.5 . .
C20B C19 H19B 131.2 . .
C20A C19 H19B 109.7 . .
C21A C19 H19B 108.3 . .
H19A C19 H19B 108.1 . .
C18 C19 H19C 111.1 . .
C20B C19 H19C 111.1 . .
C20A C19 H19C 123.4 . .
C21A C19 H19C 156.3 . .
H19B C19 H19C 90.0 . .
C18 C19 H19D 111.2 . .
C20B C19 H19D 111.3 . .
C20A C19 H19D 89.0 . .
C21A C19 H19D 86.7 . .
H19A C19 H19D 125.0 . .
H19C C19 H19D 109.1 . .
C21A C20A C19 93(3) . .
C21A C20A H20A 113.2 . .
C19 C20A H20A 113.2 . .
C21A C20A H20B 113.2 . .
C19 C20A H20B 113.2 . .
H20A C20A H20B 110.5 . .
C20A C21A O3 124(4) . .
C20A C21A C19 51(3) . .
O3 C21A C19 80(2) . .
C20A C21A H21A 106.5 . .
O3 C21A H21A 106.5 . .
C19 C21A H21A 150.5 . .
C20A C21A H21B 106.5 . .
O3 C21A H21B 106.5 . .
C19 C21A H21B 98.9 . .
H21A C21A H21B 106.5 . .
C21B C20B C19 104.3(14) . .
C21B C20B H20C 110.9 . .
C19 C20B H20C 110.9 . .
C21B C20B H20D 110.9 . .
C19 C20B H20D 110.9 . .
H20C C20B H20D 108.9 . .
O3 C21B C20B 107.5(13) . .
O3 C21B H21C 110.2 . .
C20B C21B H21C 110.2 . .
O3 C21B H21D 110.2 . .
C20B C21B H21D 110.2 . .
H21C C21B H21D 108.5 . .

loop_
_geom_bond_atom_site_label_1
_geom_bond_atom_site_label_2
_geom_bond_distance
_geom_bond_site_symmetry_2
Sr1 C8 2.806(7) 4_566
Sr1 C2 2.819(9) .
Sr1 C7 2.843(8) 4_566
Sr1 C2 2.845(8) 2_655
Sr1 C5 2.847(8) .
Sr1 C4 2.871(7) .
Sr1 C9 2.901(7) 4_566
Sr1 C6 2.903(8) .
Sr1 C3 2.916(7) 2_655
Sr1 C1 2.920(7) .
Sr1 C3 2.939(7) .
Sr1 C1 2.990(6) 2_655
K1 O2B 2.602(10) 2_755
K1 O1 2.710(6) .
K1 O2A 2.836(10) .
K1 C8 2.963(7) .
K1 C5 2.976(8) .
K1 C4 3.036(8) .
K1 C9 3.056(8) .
K1 C6 3.108(8) .
K1 C7 3.206(8) .
K1 C16A 3.410(17) 2_755
K1 C15A 3.506(18) 2_755
K1 C10 3.520(9) .
C1 C2 1.384(10) .
C1 H1A 0.9500 .
C1 H1B 0.9500 .
C2 C3 1.383(11) .
C2 H2 0.9500 .
C3 H3A 0.9500 .
C3 H3B 0.9500 .
C4 C5 1.374(12) .
C4 H4A 0.9500 .
C4 H4B 0.9500 .
C5 C6 1.408(11) .
C5 H5 0.9500 .
C6 H6A 0.9500 .
C6 H6B 0.9500 .
C7 C8 1.355(11) .
C7 H7A 0.9500 .
C7 H7B 0.9500 .
C8 C9 1.388(11) .
C8 H8 0.9500 .
C9 H9A 0.9500 .
C9 H9B 0.9500 .
O1 C13 1.415(9) .
O1 C10 1.446(9) .
C10 C11 1.514(11) .
C10 H10A 0.9900 .
C10 H10B 0.9900 .
C11 C12 1.468(12) .
C11 H11A 0.9900 .
C11 H11B 0.9900 .
C12 C13 1.522(12) .
C12 H12A 0.9900 .
C12 H12B 0.9900 .
C13 H13A 0.9900 .
C13 H13B 0.9900 .
O2A C17A 1.366(14) .
O2A C14A 1.381(15) .
C14A C15A 1.503(13) .
C14A H14A 0.9900 .
C14A H14B 0.9900 .
C15A C16A 1.519(15) .
C15A H15A 0.9900 .
C15A H15B 0.9900 .
C16A C17A 1.516(13) .
C16A H16A 0.9900 .
C16A H16B 0.9900 .
C17A H17A 0.9900 .
C17A H17B 0.9900 .
O2B C14B 1.383(15) .
O2B C17B 1.391(15) .
C14B C15B 1.497(12) .
C14B H14C 0.9900 .
C14B H14D 0.9900 .
C15B C16B 1.495(12) .
C15B H15C 0.9900 .
C15B H15D 0.9900 .
C16B C17B 1.512(14) .
C16B H16C 0.9900 .
C16B H16D 0.9900 .
C17B H17C 0.9900 .
C17B H17D 0.9900 .
O3 C21B 1.401(15) .
O3 C18 1.449(12) .
O3 C21A 1.49(5) .
C18 C19 1.482(14) .
C18 H18A 0.9900 .
C18 H18B 0.9900 .
C19 C20B 1.52(2) .
C19 C20A 1.57(5) .
C19 H19A 0.9900 .
C19 H19B 0.9900 .
C19 H19C 0.9900 .
C19 H19D 0.9900 .
C20A C21A 1.21(6) .
C20A H20A 0.9900 .
C20A H20B 0.9900 .
C21A H21A 0.9900 .
C21A H21B 0.9900 .
C20B C21B 1.47(2) .
C20B H20C 0.9900 .
C20B H20D 0.9900 .
C21B H21C 0.9900 .
C21B H21D 0.9900 .

loop_
_geom_torsion_atom_site_label_1
_geom_torsion_atom_site_label_2
_geom_torsion_atom_site_label_3
_geom_torsion_atom_site_label_4
_geom_torsion
_geom_torsion_site_symmetry_1
_geom_torsion_site_symmetry_4
C8 Sr1 C1 C2 -49.8(6) 4_566 .
C7 Sr1 C1 C2 -17.6(6) 4_566 .
C2 Sr1 C1 C2 -165.4(4) 2_655 .
C5 Sr1 C1 C2 94.2(5) . .
C4 Sr1 C1 C2 111.7(5) . .
C9 Sr1 C1 C2 -61.1(5) 4_566 .
C6 Sr1 C1 C2 97.5(6) . .
C3 Sr1 C1 C2 -157.9(5) 2_655 .
C3 Sr1 C1 C2 27.0(5) . .
C1 Sr1 C1 C2 -148.1(5) 2_655 .
C8 Sr1 C1 Sr1 -98.3(4) 4_566 2_645
C2 Sr1 C1 Sr1 -48.5(4) . 2_645
C7 Sr1 C1 Sr1 -66.1(4) 4_566 2_645
C2 Sr1 C1 Sr1 146.0(3) 2_655 2_645
C5 Sr1 C1 Sr1 45.7(4) . 2_645
C4 Sr1 C1 Sr1 63.2(3) . 2_645
C9 Sr1 C1 Sr1 -109.6(3) 4_566 2_645
C6 Sr1 C1 Sr1 49.0(5) . 2_645
C3 Sr1 C1 Sr1 153.6(3) 2_655 2_645
C3 Sr1 C1 Sr1 -21.5(2) . 2_645
C1 Sr1 C1 Sr1 163.4(4) 2_655 2_645
Sr1 C1 C2 C3 -70.2(9) . .
Sr1 C1 C2 C3 69.4(8) 2_645 .
Sr1 C1 C2 Sr1 139.7(3) 2_645 .
Sr1 C1 C2 Sr1 -139.7(3) . 2_645
C8 Sr1 C2 C3 -91.3(5) 4_566 .
C7 Sr1 C2 C3 -63.4(5) 4_566 .
C2 Sr1 C2 C3 149.4(5) 2_655 .
C5 Sr1 C2 C3 37.5(5) . .
C4 Sr1 C2 C3 63.4(5) . .
C9 Sr1 C2 C3 -111.4(5) 4_566 .
C6 Sr1 C2 C3 22.6(6) . .
C3 Sr1 C2 C3 152.8(4) 2_655 .
C1 Sr1 C2 C3 131.3(7) . .
C1 Sr1 C2 C3 -179.0(5) 2_655 .
C8 Sr1 C2 C1 137.4(5) 4_566 .
C7 Sr1 C2 C1 165.3(5) 4_566 .
C2 Sr1 C2 C1 18.1(5) 2_655 .
C5 Sr1 C2 C1 -93.8(5) . .
C4 Sr1 C2 C1 -67.9(5) . .
C9 Sr1 C2 C1 117.3(5) 4_566 .
C6 Sr1 C2 C1 -108.7(5) . .
C3 Sr1 C2 C1 21.5(5) 2_655 .
C3 Sr1 C2 C1 -131.3(7) . .
C1 Sr1 C2 C1 49.7(7) 2_655 .
C8 Sr1 C2 Sr1 -154.9(5) 4_566 2_645
C7 Sr1 C2 Sr1 -127.0(5) 4_566 2_645
C2 Sr1 C2 Sr1 85.8(6) 2_655 2_645
C5 Sr1 C2 Sr1 -26.1(5) . 2_645
C4 Sr1 C2 Sr1 -0.3(5) . 2_645
C9 Sr1 C2 Sr1 -175.0(5) 4_566 2_645
C6 Sr1 C2 Sr1 -41.0(6) . 2_645
C3 Sr1 C2 Sr1 89.2(5) 2_655 2_645
C1 Sr1 C2 Sr1 67.7(5) . 2_645
C3 Sr1 C2 Sr1 -63.6(6) . 2_645
C1 Sr1 C2 Sr1 117.3(5) 2_655 2_645
C1 C2 C3 Sr1 -70.9(8) . 2_645
Sr1 C2 C3 Sr1 -140.8(2) . 2_645
C1 C2 C3 Sr1 69.9(8) . .
Sr1 C2 C3 Sr1 140.8(2) 2_645 .
C8 Sr1 C3 C2 93.3(5) 4_566 .
C7 Sr1 C3 C2 117.0(5) 4_566 .
C2 Sr1 C3 C2 -51.4(8) 2_655 .
C5 Sr1 C3 C2 -143.9(5) . .
C4 Sr1 C3 C2 -115.9(5) . .
C9 Sr1 C3 C2 66.4(5) 4_566 .
C6 Sr1 C3 C2 -162.5(5) . .
C3 Sr1 C3 C2 -32.9(4) 2_655 .
C1 Sr1 C3 C2 -27.2(4) . .
C8 Sr1 C3 Sr1 143.2(4) 4_566 2_645
C2 Sr1 C3 Sr1 49.9(4) . 2_645
C7 Sr1 C3 Sr1 166.8(4) 4_566 2_645
C2 Sr1 C3 Sr1 -1.5(7) 2_655 2_645
C5 Sr1 C3 Sr1 -94.0(4) . 2_645
C4 Sr1 C3 Sr1 -66.0(4) . 2_645
C9 Sr1 C3 Sr1 116.3(4) 4_566 2_645
C6 Sr1 C3 Sr1 -112.6(4) . 2_645
C3 Sr1 C3 Sr1 17.0(3) 2_655 2_645
C8 Sr1 C4 C5 3.4(7) 4_566 .
C2 Sr1 C4 C5 -115.8(4) . .
C7 Sr1 C4 C5 -13.7(5) 4_566 .
C2 Sr1 C4 C5 117.0(5) 2_655 .
C6 Sr1 C4 C5 25.3(4) . .
C3 Sr1 C4 C5 144.4(4) 2_655 .
C1 Sr1 C4 C5 -141.6(4) . .
C3 Sr1 C4 C5 -91.0(4) . .
C1 Sr1 C4 C5 96.1(4) 2_655 .
C8 Sr1 C4 K1 -55.3(6) 4_566 .
C2 Sr1 C4 K1 -174.5(3) . .
C7 Sr1 C4 K1 -72.4(4) 4_566 .
C2 Sr1 C4 K1 58.3(4) 2_655 .
C5 Sr1 C4 K1 -58.7(4) . .
C6 Sr1 C4 K1 -33.4(3) . .
C3 Sr1 C4 K1 85.7(3) 2_655 .
C1 Sr1 C4 K1 159.7(3) . .
C3 Sr1 C4 K1 -149.7(4) . .
C1 Sr1 C4 K1 37.4(4) 2_655 .
O2B K1 C4 C5 -28.7(6) 2_755 .
O1 K1 C4 C5 -109.8(4) . .
O2A K1 C4 C5 44.2(5) . .
C8 K1 C4 C5 130.8(4) . .
C9 K1 C4 C5 151.1(4) . .
C6 K1 C4 C5 -26.4(4) . .
C7 K1 C4 C5 130.9(5) . .
C16A K1 C4 C5 -26.2(12) 2_755 .
C15A K1 C4 C5 -19.5(7) 2_755 .
C10 K1 C4 C5 -129.9(4) . .
O2B K1 C4 Sr1 30.3(6) 2_755 .
O1 K1 C4 Sr1 -50.7(3) . .
O2A K1 C4 Sr1 103.2(4) . .
C8 K1 C4 Sr1 -170.2(3) . .
C5 K1 C4 Sr1 59.1(4) . .
C9 K1 C4 Sr1 -149.9(3) . .
C6 K1 C4 Sr1 32.7(3) . .
C7 K1 C4 Sr1 -170.1(3) . .
C16A K1 C4 Sr1 32.9(11) 2_755 .
C15A K1 C4 Sr1 39.6(6) 2_755 .
C10 K1 C4 Sr1 -70.8(4) . .
Sr1 C4 C5 C6 -62.7(9) . .
K1 C4 C5 C6 70.3(9) . .
K1 C4 C5 Sr1 132.9(2) . .
Sr1 C4 C5 K1 -132.9(2) . .
C8 Sr1 C5 C4 -178.1(4) 4_566 .
C2 Sr1 C5 C4 68.9(5) . .
C7 Sr1 C5 C4 168.8(4) 4_566 .
C2 Sr1 C5 C4 -63.2(5) 2_655 .
C9 Sr1 C5 C4 165.3(4) 4_566 .
C6 Sr1 C5 C4 -135.1(7) . .
C3 Sr1 C5 C4 -38.5(5) 2_655 .
C1 Sr1 C5 C4 40.0(5) . .
C3 Sr1 C5 C4 85.5(4) . .
C1 Sr1 C5 C4 -90.2(4) 2_655 .
C8 Sr1 C5 C6 -43.0(6) 4_566 .
C2 Sr1 C5 C6 -156.0(5) . .
C7 Sr1 C5 C6 -56.1(5) 4_566 .
C2 Sr1 C5 C6 71.8(5) 2_655 .
C4 Sr1 C5 C6 135.1(7) . .
C9 Sr1 C5 C6 -59.6(7) 4_566 .
C3 Sr1 C5 C6 96.5(5) 2_655 .
C1 Sr1 C5 C6 175.0(5) . .
C3 Sr1 C5 C6 -139.5(5) . .
C1 Sr1 C5 C6 44.9(5) 2_655 .
C8 Sr1 C5 K1 -112.8(4) 4_566 .
C2 Sr1 C5 K1 134.2(4) . .
C7 Sr1 C5 K1 -126.0(4) 4_566 .
C2 Sr1 C5 K1 2.0(4) 2_655 .
C4 Sr1 C5 K1 65.2(5) . .
C9 Sr1 C5 K1 -129.4(4) 4_566 .
C6 Sr1 C5 K1 -69.8(5) . .
C3 Sr1 C5 K1 26.7(4) 2_655 .
C1 Sr1 C5 K1 105.2(4) . .
C3 Sr1 C5 K1 150.7(4) . .
C1 Sr1 C5 K1 -25.0(4) 2_655 .
O2B K1 C5 C4 158.8(5) 2_755 .
O1 K1 C5 C4 76.2(4) . .
O2A K1 C5 C4 -136.3(5) . .
C8 K1 C5 C4 -62.2(5) . .
C9 K1 C5 C4 -32.9(5) . .
C6 K1 C5 C4 132.3(7) . .
C7 K1 C5 C4 -82.5(6) . .
C16A K1 C5 C4 163.9(7) 2_755 .
C15A K1 C5 C4 163.7(6) 2_755 .
C10 K1 C5 C4 61.8(5) . .
O2B K1 C5 C6 26.4(6) 2_755 .
O1 K1 C5 C6 -56.1(5) . .
O2A K1 C5 C6 91.4(5) . .
C8 K1 C5 C6 165.5(5) . .
C4 K1 C5 C6 -132.3(7) . .
C9 K1 C5 C6 -165.2(5) . .
C7 K1 C5 C6 145.2(4) . .
C16A K1 C5 C6 31.5(8) 2_755 .
C15A K1 C5 C6 31.3(6) 2_755 .
C10 K1 C5 C6 -70.5(6) . .
O2B K1 C5 Sr1 94.5(5) 2_755 .
O1 K1 C5 Sr1 11.9(4) . .
O2A K1 C5 Sr1 159.4(4) . .
C8 K1 C5 Sr1 -126.4(4) . .
C4 K1 C5 Sr1 -64.3(4) . .
C9 K1 C5 Sr1 -97.2(4) . .
C6 K1 C5 Sr1 68.1(5) . .
C7 K1 C5 Sr1 -146.8(4) . .
C16A K1 C5 Sr1 99.6(7) 2_755 .
C15A K1 C5 Sr1 99.4(5) 2_755 .
C10 K1 C5 Sr1 -2.4(5) . .
C4 C5 C6 Sr1 62.2(9) . .
K1 C5 C6 Sr1 131.3(2) . .
C4 C5 C6 K1 -69.1(9) . .
Sr1 C5 C6 K1 -131.3(2) . .
C8 Sr1 C6 C5 144.5(5) 4_566 .
C2 Sr1 C6 C5 31.3(6) . .
C7 Sr1 C6 C5 124.0(5) 4_566 .
C2 Sr1 C6 C5 -109.2(5) 2_655 .
C4 Sr1 C6 C5 -24.9(4) . .
C9 Sr1 C6 C5 145.2(5) 4_566 .
C3 Sr1 C6 C5 -94.7(5) 2_655 .
C1 Sr1 C6 C5 -6.6(6) . .
C3 Sr1 C6 C5 41.9(5) . .
C1 Sr1 C6 C5 -136.2(5) 2_655 .
C8 Sr1 C6 K1 -159.6(3) 4_566 .
C2 Sr1 C6 K1 87.2(4) . .
C7 Sr1 C6 K1 179.9(3) 4_566 .
C2 Sr1 C6 K1 -53.3(3) 2_655 .
C5 Sr1 C6 K1 55.9(5) . .
C4 Sr1 C6 K1 31.0(3) . .
C9 Sr1 C6 K1 -158.9(2) 4_566 .
C3 Sr1 C6 K1 -38.8(4) 2_655 .
C1 Sr1 C6 K1 49.3(5) . .
C3 Sr1 C6 K1 97.8(3) . .
C1 Sr1 C6 K1 -80.3(3) 2_655 .
O2B K1 C6 C5 -155.5(6) 2_755 .
O1 K1 C6 C5 127.4(5) . .
O2A K1 C6 C5 -85.1(5) . .
C8 K1 C6 C5 -25.8(8) . .
C4 K1 C6 C5 26.2(4) . .
C9 K1 C6 C5 22.0(7) . .
C7 K1 C6 C5 -91.5(8) . .
C16A K1 C6 C5 -153.7(7) 2_755 .
C15A K1 C6 C5 -147.9(7) 2_755 .
C10 K1 C6 C5 123.2(5) . .
O2B K1 C6 Sr1 147.6(4) 2_755 .
O1 K1 C6 Sr1 70.4(3) . .
O2A K1 C6 Sr1 -142.1(4) . .
C8 K1 C6 Sr1 -82.8(6) . .
C5 K1 C6 Sr1 -56.9(5) . .
C4 K1 C6 Sr1 -30.8(3) . .
C9 K1 C6 Sr1 -35.0(5) . .
C7 K1 C6 Sr1 -148.4(5) . .
C16A K1 C6 Sr1 149.3(6) 2_755 .
C15A K1 C6 Sr1 155.2(5) 2_755 .
C10 K1 C6 Sr1 66.2(4) . .
O2B K1 C7 C8 165.6(6) 2_755 .
O1 K1 C7 C8 -118.6(5) . .
O2A K1 C7 C8 94.9(5) . .
C5 K1 C7 C8 40.6(8) . .
C4 K1 C7 C8 -0.2(7) . .
C9 K1 C7 C8 -28.6(4) . .
C6 K1 C7 C8 101.3(8) . .
C16A K1 C7 C8 167.4(7) 2_755 .
C15A K1 C7 C8 155.3(6) 2_755 .
C10 K1 C7 C8 -110.6(5) . .
O2B K1 C7 Sr1 -146.7(4) 2_755 4_565
O1 K1 C7 Sr1 -70.8(4) . 4_565
O2A K1 C7 Sr1 142.7(4) . 4_565
C8 K1 C7 Sr1 47.8(4) . 4_565
C5 K1 C7 Sr1 88.4(6) . 4_565
C4 K1 C7 Sr1 47.6(5) . 4_565
C9 K1 C7 Sr1 19.1(3) . 4_565
C6 K1 C7 Sr1 149.1(6) . 4_565
C16A K1 C7 Sr1 -144.8(6) 2_755 4_565
C15A K1 C7 Sr1 -156.9(5) 2_755 4_565
C10 K1 C7 Sr1 -62.8(4) . 4_565
Sr1 C7 C8 C9 -66.2(8) 4_565 .
K1 C7 C8 C9 75.8(8) . .
K1 C7 C8 Sr1 142.1(2) . 4_565
Sr1 C7 C8 K1 -142.1(2) 4_565 .
O2B K1 C8 C7 -15.3(6) 2_755 .
O1 K1 C8 C7 68.6(5) . .
O2A K1 C8 C7 -81.2(5) . .
C5 K1 C8 C7 -155.0(5) . .
C4 K1 C8 C7 179.8(5) . .
C9 K1 C8 C7 129.3(7) . .
C6 K1 C8 C7 -140.6(5) . .
C16A K1 C8 C7 -12.1(7) 2_755 .
C15A K1 C8 C7 -27.9(7) 2_755 .
C10 K1 C8 C7 67.6(5) . .
O2B K1 C8 C9 -144.6(5) 2_755 .
O1 K1 C8 C9 -60.7(5) . .
O2A K1 C8 C9 149.5(5) . .
C5 K1 C8 C9 75.7(5) . .
C4 K1 C8 C9 50.5(4) . .
C6 K1 C8 C9 90.0(6) . .
C7 K1 C8 C9 -129.3(7) . .
C16A K1 C8 C9 -141.4(6) 2_755 .
C15A K1 C8 C9 -157.2(5) 2_755 .
C10 K1 C8 C9 -61.7(4) . .
O2B K1 C8 Sr1 -83.0(6) 2_755 4_565
O1 K1 C8 Sr1 0.9(5) . 4_565
O2A K1 C8 Sr1 -149.0(5) . 4_565
C5 K1 C8 Sr1 137.3(4) . 4_565
C4 K1 C8 Sr1 112.1(5) . 4_565
C9 K1 C8 Sr1 61.6(5) . 4_565
C6 K1 C8 Sr1 151.6(4) . 4_565
C7 K1 C8 Sr1 -67.8(5) . 4_565
C16A K1 C8 Sr1 -79.9(7) 2_755 4_565
C15A K1 C8 Sr1 -95.7(6) 2_755 4_565
C10 K1 C8 Sr1 -0.1(5) . 4_565
C7 C8 C9 Sr1 65.3(8) . 4_565
K1 C8 C9 Sr1 144.6(2) . 4_565
C7 C8 C9 K1 -79.3(8) . .
Sr1 C8 C9 K1 -144.6(2) 4_565 .
O2B K1 C9 C8 45.4(6) 2_755 .
O1 K1 C9 C8 125.6(4) . .
O2A K1 C9 C8 -31.5(5) . .
C5 K1 C9 C8 -120.4(4) . .
C4 K1 C9 C8 -134.4(4) . .
C6 K1 C9 C8 -131.3(5) . .
C7 K1 C9 C8 26.8(4) . .
C16A K1 C9 C8 44.0(7) 2_755 .
C15A K1 C9 C8 33.1(8) 2_755 .
C10 K1 C9 C8 115.9(5) . .
O2B K1 C9 Sr1 -1.2(6) 2_755 4_565
O1 K1 C9 Sr1 79.0(4) . 4_565
O2A K1 C9 Sr1 -78.2(4) . 4_565
C8 K1 C9 Sr1 -46.7(4) . 4_565
C5 K1 C9 Sr1 -167.0(3) . 4_565
C4 K1 C9 Sr1 179.0(3) . 4_565
C6 K1 C9 Sr1 -177.9(3) . 4_565
C7 K1 C9 Sr1 -19.8(3) . 4_565
C16A K1 C9 Sr1 -2.7(7) 2_755 4_565
C15A K1 C9 Sr1 -13.6(8) 2_755 4_565
C10 K1 C9 Sr1 69.2(3) . 4_565
O2B K1 O1 C13 -41.6(8) 2_755 .
O2A K1 O1 C13 -34.3(10) . .
C8 K1 O1 C13 -147.6(7) . .
C5 K1 O1 C13 67.1(8) . .
C4 K1 O1 C13 93.1(7) . .
C9 K1 O1 C13 -170.8(7) . .
C6 K1 O1 C13 45.3(7) . .
C7 K1 O1 C13 -123.9(7) . .
C16A K1 O1 C13 -54.8(8) 2_755 .
C15A K1 O1 C13 -30.0(8) 2_755 .
C10 K1 O1 C13 -145.0(11) . .
O2B K1 O1 C10 103.4(7) 2_755 .
O2A K1 O1 C10 110.7(7) . .
C8 K1 O1 C10 -2.6(6) . .
C5 K1 O1 C10 -147.8(6) . .
C4 K1 O1 C10 -121.9(6) . .
C9 K1 O1 C10 -25.8(6) . .
C6 K1 O1 C10 -169.7(6) . .
C7 K1 O1 C10 21.1(6) . .
C16A K1 O1 C10 90.2(7) 2_755 .
C15A K1 O1 C10 115.0(7) 2_755 .
C13 O1 C10 C11 7.7(10) . .
K1 O1 C10 C11 -145.5(6) . .
C13 O1 C10 K1 153.2(9) . .
O2B K1 C10 O1 -72.8(6) 2_755 .
O2A K1 C10 O1 -105.6(7) . .
C8 K1 C10 O1 177.6(6) . .
C5 K1 C10 O1 38.6(7) . .
C4 K1 C10 O1 63.3(6) . .
C9 K1 C10 O1 153.9(6) . .
C6 K1 C10 O1 11.2(7) . .
C7 K1 C10 O1 -159.1(6) . .
C16A K1 C10 O1 -85.5(7) 2_755 .
C15A K1 C10 O1 -65.0(7) 2_755 .
O2B K1 C10 C11 -16.5(10) 2_755 .
O1 K1 C10 C11 56.3(9) . .
O2A K1 C10 C11 -49.3(12) . .
C8 K1 C10 C11 -126.0(10) . .
C5 K1 C10 C11 94.9(10) . .
C4 K1 C10 C11 119.6(9) . .
C9 K1 C10 C11 -149.8(10) . .
C6 K1 C10 C11 67.5(10) . .
C7 K1 C10 C11 -102.8(10) . .
C16A K1 C10 C11 -29.2(10) 2_755 .
C15A K1 C10 C11 -8.7(10) 2_755 .
O1 C10 C11 C12 16.0(10) . .
K1 C10 C11 C12 -22.1(13) . .
C10 C11 C12 C13 -31.2(10) . .
C10 O1 C13 C12 -27.7(10) . .
K1 O1 C13 C12 118.3(7) . .
C11 C12 C13 O1 36.5(9) . .
O2B K1 O2A C17A 92.3(14) 2_755 .
O1 K1 O2A C17A 84.8(14) . .
C8 K1 O2A C17A -153.9(14) . .
C5 K1 O2A C17A -24.0(14) . .
C4 K1 O2A C17A -42.2(14) . .
C9 K1 O2A C17A -140.2(13) . .
C6 K1 O2A C17A 2.9(14) . .
C7 K1 O2A C17A -179.0(14) . .
C16A K1 O2A C17A 106.1(14) 2_755 .
C15A K1 O2A C17A 79.9(14) 2_755 .
C10 K1 O2A C17A 127.2(14) . .
O2B K1 O2A C14A -82.0(14) 2_755 .
O1 K1 O2A C14A -89.6(15) . .
C8 K1 O2A C14A 31.8(13) . .
C5 K1 O2A C14A 161.7(14) . .
C4 K1 O2A C14A 143.5(13) . .
C9 K1 O2A C14A 45.4(14) . .
C6 K1 O2A C14A -171.4(14) . .
C7 K1 O2A C14A 6.7(13) . .
C16A K1 O2A C14A -68.2(14) 2_755 .
C15A K1 O2A C14A -94.4(14) 2_755 .
C10 K1 O2A C14A -47.1(16) . .
C17A O2A C14A C15A 20(2) . .
K1 O2A C14A C15A -165.2(12) . .
O2A C14A C15A C16A -38(2) . .
O2A C14A C15A K1 -111(2) . 2_745
C14A C15A C16A C17A 40(2) . .
K1 C15A C16A C17A -168.3(19) 2_745 .
C14A C15A C16A K1 -151.7(14) . 2_745
C14A O2A C17A C16A 8(2) . .
K1 O2A C17A C16A -167.2(14) . .
C15A C16A C17A O2A -31(2) . .
K1 C16A C17A O2A -121(6) 2_745 .
C17B O2B C14B C15B -5(3) . .
K1 O2B C14B C15B 170.9(16) 2_745 .
O2B C14B C15B C16B -16(3) . .
C14B C15B C16B C17B 29(3) . .
C14B O2B C17B C16B 25(3) . .
K1 O2B C17B C16B -151.3(17) 2_745 .
C15B C16B C17B O2B -34(3) . .
C21B O3 C18 C19 26.9(15) . .
C21A O3 C18 C19 -6(3) . .
O3 C18 C19 C20B -33.7(17) . .
O3 C18 C19 C20A -12(3) . .
O3 C18 C19 C21A 4(2) . .
C18 C19 C20A C21A 27(4) . .
C20B C19 C20A C21A 100(7) . .
C19 C20A C21A O3 -35(6) . .
C21B O3 C21A C20A -82(7) . .
C18 O3 C21A C20A 31(6) . .
C21B O3 C21A C19 -109(4) . .
C18 O3 C21A C19 4(2) . .
C18 C19 C21A C20A -155(4) . .
C20B C19 C21A C20A -32(4) . .
C18 C19 C21A O3 -4(2) . .
C20B C19 C21A O3 119(3) . .
C20A C19 C21A O3 151(5) . .
C18 C19 C20B C21B 29(2) . .
C20A C19 C20B C21B -84(6) . .
C21A C19 C20B C21B -28(3) . .
C18 O3 C21B C20B -8.0(16) . .
C21A O3 C21B C20B 67(4) . .
C19 C20B C21B O3 -13.7(19) . .
